data_1527664
loop_
_publ_author_name
'Koehl, P.'
'Reinen, D.'
'Schultze-Rhonhof, E.'

_publ_section_title
;
 Die Kristallstruktur von Perowskiten A2 Ni M O6. I. Das Sr2 (Ni Te) O6
;
_journal_name_full 'Zeitschrift fuer Anorganische und Allgemeine Chemie'
_journal_page_first 129
_journal_page_last 143
_journal_volume 378
_journal_year 1970
_chemical_formula_sum 'Ni O6 Sr2 Te'
_chemical_name_systematic 'Sr2 Ni Te O6'
_space_group_IT_number 12
_symmetry_space_group_name_Hall '-C 2y'
_symmetry_space_group_name_H-M 'C 1 2/m 1'
_cell_angle_alpha 90
_cell_angle_beta 54.67
_cell_angle_gamma 90
_cell_formula_units_Z 2
_cell_length_a 9.649
_cell_length_b 5.613
_cell_length_c 5.581
_cell_volume 246.599
_citation_journal_id_ASTM ZAACAB
_cod_data_source_file Koehl_ZAACAB_1970_1921.cif
_cod_data_source_block Ni1O6Sr2Te1
_cod_original_cell_volume 246.5992
_cod_original_formula_sum 'Ni1 O6 Sr2 Te1'
_cod_database_code 1527664

loop_
_symmetry_equiv_pos_as_xyz
x,y,z
-x,y,-z
-x,-y,-z
x,-y,z
x+1/2,y+1/2,z
-x+1/2,y+1/2,-z
-x+1/2,-y+1/2,-z
x+1/2,-y+1/2,z

loop_
_atom_site_label
_atom_site_type_symbol
_atom_site_fract_x
_atom_site_fract_y
_atom_site_fract_z
_atom_site_occupancy
_atom_site_U_iso_or_equiv
O2 O-2 0.242 0 -0.242 1 0.0
Te1 Te+6 0 0 0 1 0.0
Sr1 Sr+2 0.25 0 0.25 1 0.0
O1 O-2 -0.0021 -0.2398 0.2417 1 0.0
Ni1 Ni+2 0 0 0.5 1 0.0
